data_7062110
loop_
_publ_author_name
'Gwak, Geonwoo'
'An, Seonghyeon'
'Kim, Dongwon'
'Di Serio, Martino'
'Jung, Ok-Sang'

_publ_section_title
;
 Water-reservoir properties dependent on packing modes of [Ni(ii)3L6]
 cages
;
_journal_issue 48
_journal_name_full 'New Journal of Chemistry'
_journal_page_first 23239
_journal_page_last 23244
_journal_paper_doi 10.1039/D2NJ04751A
_journal_volume 46
_journal_year 2022
_chemical_formula_moiety 'C78 H108 N12 Ni3 O6 Si6, Br6, 13(H2O)'
_chemical_formula_sum 'C78 H134 Br6 N12 Ni3 O19 Si6'
_chemical_formula_weight 2368.09
_space_group_crystal_system tetragonal
_space_group_IT_number 98
_space_group_name_Hall 'I 4bw 2bw'
_space_group_name_H-M_alt 'I 41 2 2'
_atom_sites_solution_hydrogens geom
_atom_sites_solution_primary dual
_audit_creation_method SHELXL-2019/2
_audit_update_record
;
2022-10-26 deposited with the CCDC.	2022-11-09 downloaded from the CCDC.
;
_cell_angle_alpha 90
_cell_angle_beta 90
_cell_angle_gamma 90
_cell_formula_units_Z 8
_cell_length_a 23.0816(4)
_cell_length_b 23.0816(4)
_cell_length_c 39.4683(13)
_cell_measurement_reflns_used 9759
_cell_measurement_temperature 170(2)
_cell_measurement_theta_max 27.95
_cell_measurement_theta_min 2.51
_cell_volume 21027.1(9)
_computing_cell_refinement 'Bruker APEX4 software'
_computing_data_collection 'Bruker APEX4 software'
_computing_data_reduction 'Bruker APEX4 software'
_computing_molecular_graphics ORTEP
_computing_publication_material CIFTAB
_computing_structure_refinement 'SHELXL-2019/2 (Sheldrick, 2019)'
_computing_structure_solution 'SHELXT 2018/2 (Sheldrick, 2018)'
_diffrn_ambient_temperature 170(2)
_diffrn_measured_fraction_theta_full 0.998
_diffrn_measured_fraction_theta_max 0.999
_diffrn_measurement_device_type 'Photon II detector'
_diffrn_measurement_method 'phi and omega scans'
_diffrn_radiation_type MoK\a
_diffrn_radiation_wavelength 0.71073
_diffrn_reflns_av_R_equivalents 0.0827
_diffrn_reflns_av_unetI/netI 0.0393
_diffrn_reflns_Laue_measured_fraction_full 0.998
_diffrn_reflns_Laue_measured_fraction_max 0.999
_diffrn_reflns_limit_h_max 30
_diffrn_reflns_limit_h_min -25
_diffrn_reflns_limit_k_max 30
_diffrn_reflns_limit_k_min -27
_diffrn_reflns_limit_l_max 52
_diffrn_reflns_limit_l_min -52
_diffrn_reflns_number 129401
_diffrn_reflns_point_group_measured_fraction_full 0.999
_diffrn_reflns_point_group_measured_fraction_max 0.999
_diffrn_reflns_theta_full 25.242
_diffrn_reflns_theta_max 28.024
_diffrn_reflns_theta_min 2.412
_diffrn_source 'Ius Microfocus'
_exptl_absorpt_coefficient_mu 2.945
_exptl_absorpt_correction_T_max 0.7456
_exptl_absorpt_correction_T_min 0.4583
_exptl_absorpt_correction_type multi-scan
_exptl_absorpt_process_details SADABS
_exptl_crystal_colour blue
_exptl_crystal_density_diffrn 1.496
_exptl_crystal_description block
_exptl_crystal_F_000 9728
_exptl_crystal_size_max 0.344
_exptl_crystal_size_mid 0.254
_exptl_crystal_size_min 0.161
_refine_diff_density_max 1.831
_refine_diff_density_min -0.864
_refine_diff_density_rms 0.084
_refine_ls_abs_structure_details
; 
 Refined as an inversion twin. 
;
_refine_ls_abs_structure_Flack 0.028(11)
_refine_ls_extinction_method none
_refine_ls_goodness_of_fit_ref 1.049
_refine_ls_hydrogen_treatment constr
_refine_ls_matrix_type full
_refine_ls_number_parameters 533
_refine_ls_number_reflns 12731
_refine_ls_number_restraints 1
_refine_ls_restrained_S_all 1.049
_refine_ls_R_factor_all 0.0559
_refine_ls_R_factor_gt 0.0436
_refine_ls_shift/su_max 0.002
_refine_ls_shift/su_mean 0.000
_refine_ls_structure_factor_coef Fsqd
_refine_ls_weighting_details 'w=1/[\s^2^(Fo^2^)+(0.0692P)^2^+28.2121P] where P=(Fo^2^+2Fc^2^)/3'
_refine_ls_weighting_scheme calc
_refine_ls_wR_factor_gt 0.1155
_refine_ls_wR_factor_ref 0.1234
_reflns_Friedel_coverage 0.824
_reflns_Friedel_fraction_full 1.000
_reflns_Friedel_fraction_max 1.000
_reflns_number_gt 10707
_reflns_number_total 12731
_reflns_threshold_expression 'I > 2\s(I)'
_cod_data_source_file d2nj04751a2.cif
_cod_data_source_block NiBr2_L3
_cod_depositor_comments
;
The following automatic conversions were performed:

data item '_exptl_absorpt_correction_type' value 'MULTI-SCAN' was
changed to 'multi-scan' in accordance with the
/home/data/users/saulius/crontab/automatic-downloads/rss-feeds/RSC/lib/dictionaries/cif_core.dic
dictionary named 'cif_core.dic' version 2.4.2 last updated on
2011-04-26.

Automatic conversion script
Id: cif_fix_values 7556 2019-12-06 15:28:31Z antanas 

 Adding full bibliography for 7062110--7062113.cif.
;
_cod_original_cell_volume 21027.1(10)
_cod_database_code 7062110
_shelx_shelxl_version_number 2019/2
_shelx_space_group_comment
; 
The symmetry employed for this shelxl refinement is uniquely defined 
by the following loop, which should always be used as a source of 
symmetry information in preference to the above space-group names. 
They are only intended as comments. 
;
_shelx_estimated_absorpt_t_min 0.431
_shelx_estimated_absorpt_t_max 0.649

loop_
_space_group_symop_operation_xyz
'x, y, z'
'-x+1/2, -y+1/2, z+1/2'
'-y, x+1/2, z+1/4'
'y+1/2, -x, z+3/4'
'-x+1/2, y, -z+3/4'
'x, -y+1/2, -z+1/4'
'y+1/2, x+1/2, -z+1/2'
'-y, -x, -z'
'x+1/2, y+1/2, z+1/2'
'-x+1, -y+1, z+1'
'-y+1/2, x+1, z+3/4'
'y+1, -x+1/2, z+5/4'
'-x+1, y+1/2, -z+5/4'
'x+1/2, -y+1, -z+3/4'
'y+1, x+1, -z+1'
'-y+1/2, -x+1/2, -z+1/2'

loop_
_atom_site_label
_atom_site_type_symbol
_atom_site_fract_x
_atom_site_fract_y
_atom_site_fract_z
_atom_site_U_iso_or_equiv
_atom_site_adp_type
_atom_site_occupancy
_atom_site_site_symmetry_order
_atom_site_calc_flag
_atom_site_refinement_flags_posn
_atom_site_refinement_flags_adp
_atom_site_refinement_flags_occupancy
_atom_site_disorder_assembly
_atom_site_disorder_group
Br1 Br 0.42467(2) 0.57451(3) 0.76789(2) 0.03224(13) Uani 1 1 d . . . . .
Br2 Br 0.57719(3) 0.42281(3) 1.000000 0.0401(3) Uani 0.901(4) 2 d S T P . .
Br3 Br 0.81496(6) 0.69580(6) 0.67858(3) 0.0486(5) Uani 0.507(4) 1 d . . P . .
Br4 Br 0.71234(12) 0.77408(11) 0.65574(6) 0.0707(10) Uani 0.363(4) 1 d . . P . .
Br5 Br 0.83674(17) 0.66326(17) 0.750000 0.093(2) Uani 0.330(6) 2 d S T P . .
Br6 Br 0.38297(11) 0.15682(10) 0.79647(10) 0.1188(14) Uani 0.522(5) 1 d . . P . .
Ni1 Ni 0.500000 0.500000 0.66192(2) 0.0298(2) Uani 1 2 d S T P . .
Ni2 Ni 0.61125(3) 0.61254(3) 0.82184(2) 0.02344(13) Uani 1 1 d . . . . .
Si1 Si 0.62542(6) 0.37594(7) 0.87204(4) 0.0316(3) Uani 1 1 d . . . . .
Si2 Si 0.73634(7) 0.49090(7) 0.71418(4) 0.0310(3) Uani 1 1 d . . . . .
Si3 Si 0.49214(9) 0.73878(8) 0.71549(5) 0.0419(4) Uani 1 1 d . . . . .
O1 O 0.66698(19) 0.6646(2) 0.85093(10) 0.0402(9) Uani 1 1 d . . . . .
O2 O 0.55613(16) 0.55790(18) 0.79393(9) 0.0317(7) Uani 1 1 d . . . . .
O3 O 0.500000 0.500000 0.71480(12) 0.0333(11) Uani 1 2 d S T P . .
O4 O 0.500000 0.500000 0.60923(14) 0.0477(15) Uani 1 2 d S T P . .
N1 N 0.4656(2) 0.5849(2) 0.66255(12) 0.0342(10) Uani 1 1 d . . . . .
N2 N 0.6151(2) 0.6668(2) 0.77907(11) 0.0317(10) Uani 1 1 d . . . . .
N3 N 0.5853(2) 0.5335(2) 0.66348(11) 0.0332(10) Uani 1 1 d . . . . .
N4 N 0.68295(18) 0.5660(2) 0.80419(11) 0.0272(9) Uani 1 1 d . . . . .
N5 N 0.60273(19) 0.5528(2) 0.86197(11) 0.0275(9) Uani 1 1 d . . . . .
N6 N 0.4595(2) 0.3391(2) 0.83940(11) 0.0292(9) Uani 1 1 d . . . . .
C1 C 0.4239(3) 0.5997(3) 0.64045(16) 0.0435(15) Uani 1 1 d . . . . .
H1 H 0.410774 0.571737 0.624567 0.052 Uiso 1 1 calc R U . . .
C2 C 0.3998(3) 0.6538(3) 0.64010(19) 0.0518(17) Uani 1 1 d . . . . .
H2 H 0.369323 0.662618 0.624787 0.062 Uiso 1 1 calc R U . . .
C3 C 0.4199(3) 0.6951(3) 0.6619(2) 0.0531(17) Uani 1 1 d . . . . .
H3 H 0.404117 0.733074 0.661228 0.064 Uiso 1 1 calc R U . . .
C4 C 0.4635(3) 0.6821(3) 0.68535(15) 0.0367(13) Uani 1 1 d . . . . .
C5 C 0.4848(2) 0.6258(3) 0.68423(13) 0.0336(12) Uani 1 1 d . . . . .
H5 H 0.514653 0.615546 0.699664 0.040 Uiso 1 1 calc R U . . .
C6 C 0.5034(5) 0.8062(4) 0.6903(3) 0.074(3) Uani 1 1 d . . . . .
H6A H 0.465782 0.822751 0.684198 0.111 Uiso 1 1 calc R U . . .
H6B H 0.525121 0.796909 0.669657 0.111 Uiso 1 1 calc R U . . .
H6C H 0.525350 0.834216 0.703835 0.111 Uiso 1 1 calc R U . . .
C7 C 0.4389(4) 0.7480(4) 0.7511(2) 0.066(2) Uani 1 1 d . . . . .
H7A H 0.438535 0.712309 0.764994 0.079 Uiso 1 1 calc R U . . .
H7B H 0.451741 0.780349 0.765729 0.079 Uiso 1 1 calc R U . . .
C8 C 0.6653(3) 0.6836(3) 0.76548(14) 0.0362(13) Uani 1 1 d . . . . .
H8 H 0.700391 0.674052 0.776793 0.043 Uiso 1 1 calc R U . . .
C9 C 0.6681(3) 0.7143(3) 0.73576(18) 0.0486(16) Uani 1 1 d . . . . .
H9 H 0.704489 0.724966 0.726451 0.058 Uiso 1 1 calc R U . . .
C10 C 0.6168(3) 0.7296(3) 0.71936(17) 0.0496(16) Uani 1 1 d . . . . .
H10 H 0.618242 0.750631 0.698691 0.060 Uiso 1 1 calc R U . . .
C11 C 0.5636(3) 0.7141(3) 0.73320(15) 0.0368(12) Uani 1 1 d . . . . .
C12 C 0.5659(3) 0.6819(3) 0.76329(14) 0.0328(12) Uani 1 1 d . . . . .
H12 H 0.530319 0.670046 0.773168 0.039 Uiso 1 1 calc R U . . .
C13 C 0.6005(3) 0.5803(3) 0.64541(15) 0.0396(14) Uani 1 1 d . . . . .
H13 H 0.573567 0.596170 0.629759 0.048 Uiso 1 1 calc R U . . .
C14 C 0.6549(3) 0.6064(3) 0.64895(18) 0.0459(15) Uani 1 1 d . . . . .
H14 H 0.664134 0.640541 0.636596 0.055 Uiso 1 1 calc R U . . .
C15 C 0.6947(3) 0.5821(3) 0.67051(16) 0.0379(13) Uani 1 1 d . . . . .
H15 H 0.731587 0.599774 0.673407 0.045 Uiso 1 1 calc R U . . .
C16 C 0.6812(2) 0.5313(3) 0.68828(13) 0.0323(11) Uani 1 1 d . . . . .
C17 C 0.6249(2) 0.5104(3) 0.68379(13) 0.0299(11) Uani 1 1 d . . . . .
H17 H 0.614028 0.477014 0.696327 0.036 Uiso 1 1 calc R U . . .
C18 C 0.8098(3) 0.5082(3) 0.69747(16) 0.0420(14) Uani 1 1 d . . . . .
H18A H 0.838256 0.481736 0.707467 0.063 Uiso 1 1 calc R U . . .
H18B H 0.819865 0.548221 0.703386 0.063 Uiso 1 1 calc R U . . .
H18C H 0.809981 0.503842 0.672775 0.063 Uiso 1 1 calc R U . . .
C19 C 0.7189(3) 0.4115(3) 0.71237(17) 0.0418(14) Uani 1 1 d . . . . .
H19A H 0.676935 0.406358 0.716691 0.050 Uiso 1 1 calc R U . . .
H19B H 0.726878 0.397202 0.689183 0.050 Uiso 1 1 calc R U . . .
C20 C 0.7526(4) 0.3742(3) 0.73756(19) 0.0525(17) Uani 1 1 d . . . . .
H20A H 0.744210 0.333186 0.733384 0.079 Uiso 1 1 calc R U . . .
H20B H 0.741044 0.384316 0.760708 0.079 Uiso 1 1 calc R U . . .
H20C H 0.794218 0.381154 0.734753 0.079 Uiso 1 1 calc R U . . .
C21 C 0.6867(2) 0.5469(2) 0.77219(12) 0.0268(10) Uani 1 1 d . . . . .
H21 H 0.655370 0.554989 0.757328 0.032 Uiso 1 1 calc R U . . .
C22 C 0.7336(2) 0.5158(3) 0.75929(13) 0.0311(11) Uani 1 1 d . . . . .
C23 C 0.7787(2) 0.5044(3) 0.78215(15) 0.0383(13) Uani 1 1 d . . . . .
H23 H 0.812001 0.483534 0.774940 0.046 Uiso 1 1 calc R U . . .
C24 C 0.7746(3) 0.5236(3) 0.81501(15) 0.0430(15) Uani 1 1 d . . . . .
H24 H 0.804768 0.515685 0.830741 0.052 Uiso 1 1 calc R U . . .
C25 C 0.7266(2) 0.5545(3) 0.82493(13) 0.0338(12) Uani 1 1 d . . . . .
H25 H 0.724623 0.568059 0.847619 0.041 Uiso 1 1 calc R U . . .
C26 C 0.5848(2) 0.5689(3) 0.89308(12) 0.0306(11) Uani 1 1 d . . . . .
H26 H 0.579755 0.608917 0.897771 0.037 Uiso 1 1 calc R U . . .
C27 C 0.5734(3) 0.5290(3) 0.91843(14) 0.0385(13) Uani 1 1 d . . . . .
H27 H 0.559021 0.541355 0.939795 0.046 Uiso 1 1 calc R U . . .
C28 C 0.5834(3) 0.4708(3) 0.91207(13) 0.0374(13) Uani 1 1 d . . . . .
H28 H 0.575851 0.442914 0.929237 0.045 Uiso 1 1 calc R U . . .
C29 C 0.6046(2) 0.4527(2) 0.88057(13) 0.0303(11) Uani 1 1 d . . . . .
C30 C 0.6123(2) 0.4967(2) 0.85646(12) 0.0277(10) Uani 1 1 d . . . . .
H30 H 0.625364 0.485624 0.834568 0.033 Uiso 1 1 calc R U . . .
C31 C 0.6806(3) 0.3722(3) 0.83742(17) 0.0416(14) Uani 1 1 d . . . . .
H31A H 0.666861 0.395178 0.817831 0.050 Uiso 1 1 calc R U . . .
H31B H 0.717246 0.389653 0.845499 0.050 Uiso 1 1 calc R U . . .
C32 C 0.6533(3) 0.3442(3) 0.91242(16) 0.0474(15) Uani 1 1 d . . . . .
H32A H 0.665956 0.304253 0.908403 0.071 Uiso 1 1 calc R U . . .
H32B H 0.622489 0.344475 0.929488 0.071 Uiso 1 1 calc R U . . .
H32C H 0.686175 0.367233 0.920555 0.071 Uiso 1 1 calc R U . . .
C33 C 0.5093(2) 0.3647(2) 0.84820(12) 0.0268(10) Uani 1 1 d . . . . .
H33 H 0.511121 0.405773 0.847017 0.032 Uiso 1 1 calc R U . . .
C34 C 0.5586(2) 0.3353(3) 0.85898(14) 0.0311(11) Uani 1 1 d . . . . .
C35 C 0.5544(3) 0.2753(3) 0.86012(17) 0.0390(13) Uani 1 1 d . . . . .
H35 H 0.586542 0.253097 0.867599 0.047 Uiso 1 1 calc R U . . .
C36 C 0.5039(3) 0.2476(3) 0.85050(17) 0.0413(14) Uani 1 1 d . . . . .
H36 H 0.501369 0.206506 0.850617 0.050 Uiso 1 1 calc R U . . .
C37 C 0.4569(2) 0.2814(3) 0.84065(16) 0.0350(12) Uani 1 1 d . . . . .
H37 H 0.421697 0.262796 0.834598 0.042 Uiso 1 1 calc R U . . .
C38 C 0.3771(7) 0.7604(9) 0.7384(4) 0.150(7) Uani 1 1 d . . . . .
H38A H 0.366821 0.732497 0.720678 0.224 Uiso 1 1 calc R U . . .
H38B H 0.375222 0.799766 0.729182 0.224 Uiso 1 1 calc R U . . .
H38C H 0.349768 0.756816 0.757317 0.224 Uiso 1 1 calc R U . . .
C39 C 0.6922(4) 0.3102(4) 0.8259(2) 0.067(2) Uani 1 1 d . . . . .
H39A H 0.706092 0.287331 0.845215 0.100 Uiso 1 1 calc R U . . .
H39B H 0.721697 0.310372 0.808077 0.100 Uiso 1 1 calc R U . . .
H39C H 0.656354 0.293179 0.817174 0.100 Uiso 1 1 calc R U . . .

loop_
_atom_site_aniso_label
_atom_site_aniso_U_11
_atom_site_aniso_U_22
_atom_site_aniso_U_33
_atom_site_aniso_U_23
_atom_site_aniso_U_13
_atom_site_aniso_U_12
Br1 0.0273(3) 0.0357(3) 0.0337(2) -0.0004(2) -0.0017(2) 0.0020(2)
Br2 0.0470(4) 0.0470(4) 0.0264(4) 0.0029(3) 0.0029(3) -0.0124(4)
Br3 0.0505(9) 0.0471(8) 0.0482(8) 0.0084(5) 0.0015(6) -0.0077(6)
Br4 0.0747(18) 0.0664(16) 0.0711(15) 0.0242(11) 0.0226(12) 0.0081(12)
Br5 0.092(2) 0.092(2) 0.095(3) 0.001(2) 0.001(2) -0.009(2)
Br6 0.0728(15) 0.0629(13) 0.221(4) 0.0187(16) -0.0303(17) -0.0100(10)
Ni1 0.0248(5) 0.0418(6) 0.0228(4) 0.000 0.000 -0.0049(4)
Ni2 0.0188(3) 0.0292(3) 0.0223(2) 0.0003(2) 0.0012(2) -0.0029(2)
Si1 0.0205(7) 0.0380(8) 0.0363(7) 0.0135(6) -0.0028(6) -0.0014(5)
Si2 0.0230(7) 0.0408(9) 0.0291(7) -0.0025(6) 0.0046(6) 0.0021(6)
Si3 0.0489(10) 0.0328(9) 0.0441(9) 0.0068(7) -0.0107(8) 0.0042(7)
O1 0.033(2) 0.043(3) 0.045(2) -0.0069(19) -0.0055(18) -0.0077(17)
O2 0.0251(19) 0.036(2) 0.0338(17) -0.0068(16) -0.0072(15) -0.0011(14)
O3 0.037(3) 0.041(3) 0.022(2) 0.000 0.000 0.005(2)
O4 0.031(3) 0.083(5) 0.029(2) 0.000 0.000 -0.007(3)
N1 0.031(2) 0.041(3) 0.031(2) 0.0064(19) -0.0038(18) -0.006(2)
N2 0.029(2) 0.038(3) 0.028(2) 0.0069(18) 0.0019(18) -0.002(2)
N3 0.030(2) 0.046(3) 0.024(2) 0.0040(19) 0.0001(17) -0.004(2)
N4 0.0195(19) 0.037(2) 0.0251(19) 0.0009(17) 0.0015(16) -0.0013(17)
N5 0.023(2) 0.036(2) 0.0244(19) 0.0017(17) 0.0019(16) -0.0039(18)
N6 0.028(2) 0.029(2) 0.031(2) 0.0028(17) -0.0010(17) -0.0031(18)
C1 0.039(3) 0.056(4) 0.036(3) 0.012(3) -0.010(2) -0.010(3)
C2 0.044(4) 0.057(4) 0.055(4) 0.021(3) -0.022(3) -0.001(3)
C3 0.048(4) 0.044(4) 0.067(4) 0.015(3) -0.021(3) 0.001(3)
C4 0.037(3) 0.038(3) 0.036(3) 0.016(2) -0.006(2) -0.002(2)
C5 0.030(3) 0.043(3) 0.028(2) 0.009(2) -0.002(2) -0.002(2)
C6 0.096(7) 0.039(4) 0.086(6) 0.023(4) -0.033(5) -0.006(4)
C7 0.063(5) 0.073(5) 0.061(4) -0.010(5) 0.001(4) 0.030(4)
C8 0.033(3) 0.042(3) 0.034(3) 0.005(2) 0.001(2) -0.012(3)
C9 0.034(3) 0.061(4) 0.050(4) 0.016(3) 0.004(3) -0.016(3)
C10 0.059(4) 0.051(4) 0.038(3) 0.016(3) -0.004(3) -0.011(3)
C11 0.042(3) 0.033(3) 0.035(3) 0.007(2) -0.002(2) -0.005(2)
C12 0.033(3) 0.032(3) 0.033(3) 0.006(2) -0.003(2) -0.004(2)
C13 0.032(3) 0.049(4) 0.038(3) 0.010(2) 0.000(2) -0.005(3)
C14 0.034(3) 0.049(4) 0.055(4) 0.016(3) 0.005(3) -0.007(3)
C15 0.027(3) 0.040(3) 0.046(3) -0.003(3) 0.008(2) -0.008(2)
C16 0.027(3) 0.042(3) 0.028(2) -0.004(2) 0.004(2) 0.000(2)
C17 0.026(3) 0.038(3) 0.026(2) 0.000(2) 0.0019(19) -0.004(2)
C18 0.029(3) 0.058(4) 0.039(3) 0.001(3) 0.009(2) 0.003(3)
C19 0.037(3) 0.043(3) 0.046(3) -0.004(3) 0.009(3) 0.000(3)
C20 0.055(4) 0.049(4) 0.053(4) 0.009(3) 0.007(3) 0.002(3)
C21 0.021(2) 0.036(3) 0.023(2) 0.001(2) 0.0024(18) -0.001(2)
C22 0.022(2) 0.042(3) 0.029(3) 0.003(2) 0.0052(18) 0.002(2)
C23 0.023(3) 0.055(4) 0.036(3) -0.001(3) 0.001(2) 0.009(3)
C24 0.026(3) 0.069(4) 0.033(3) 0.007(3) -0.002(2) 0.009(3)
C25 0.027(3) 0.051(3) 0.024(2) 0.003(2) -0.002(2) 0.002(2)
C26 0.028(3) 0.041(3) 0.023(2) -0.003(2) -0.0015(18) 0.001(2)
C27 0.033(3) 0.059(4) 0.023(2) -0.001(2) 0.006(2) -0.002(3)
C28 0.032(3) 0.058(4) 0.021(2) 0.009(2) -0.001(2) -0.009(3)
C29 0.021(2) 0.041(3) 0.029(2) 0.005(2) -0.0039(19) -0.006(2)
C30 0.024(2) 0.036(3) 0.023(2) -0.0004(19) -0.0012(18) -0.003(2)
C31 0.030(3) 0.047(4) 0.047(3) 0.008(3) 0.004(2) 0.004(3)
C32 0.033(3) 0.057(4) 0.052(3) 0.029(3) -0.009(3) -0.003(3)
C33 0.023(2) 0.032(3) 0.026(2) 0.003(2) 0.0019(18) -0.002(2)
C34 0.026(3) 0.035(3) 0.032(3) 0.006(2) 0.002(2) 0.002(2)
C35 0.030(3) 0.036(3) 0.051(3) 0.008(3) -0.004(2) 0.004(2)
C36 0.046(4) 0.027(3) 0.051(3) 0.000(2) -0.002(3) 0.001(3)
C37 0.027(3) 0.034(3) 0.044(3) 0.005(2) -0.002(2) -0.006(2)
C38 0.109(12) 0.196(19) 0.144(15) -0.009(13) -0.006(10) 0.064(13)
C39 0.053(5) 0.064(5) 0.083(5) -0.005(4) 0.023(4) 0.001(4)

loop_
_atom_type_symbol
_atom_type_description
_atom_type_scat_dispersion_real
_atom_type_scat_dispersion_imag
_atom_type_scat_source
C C 0.0033 0.0016 'International Tables Vol C Tables 4.2.6.8 and 6.1.1.4'
H H 0.0000 0.0000 'International Tables Vol C Tables 4.2.6.8 and 6.1.1.4'
N N 0.0061 0.0033 'International Tables Vol C Tables 4.2.6.8 and 6.1.1.4'
O O 0.0106 0.0060 'International Tables Vol C Tables 4.2.6.8 and 6.1.1.4'
Si Si 0.0817 0.0704 'International Tables Vol C Tables 4.2.6.8 and 6.1.1.4'
Ni Ni 0.3393 1.1124 'International Tables Vol C Tables 4.2.6.8 and 6.1.1.4'
Br Br -0.2901 2.4595 'International Tables Vol C Tables 4.2.6.8 and 6.1.1.4'

loop_
_geom_angle_atom_site_label_1
_geom_angle_atom_site_label_2
_geom_angle_atom_site_label_3
_geom_angle
_geom_angle_site_symmetry_1
_geom_angle_site_symmetry_3
_geom_angle_publ_flag
O4 Ni1 O3 180.0 . . ?
O4 Ni1 N1 90.67(13) . 10_554 ?
O3 Ni1 N1 89.33(13) . 10_554 ?
O4 Ni1 N1 90.67(13) . . ?
O3 Ni1 N1 89.33(13) . . ?
N1 Ni1 N1 178.7(3) 10_554 . ?
O4 Ni1 N3 91.67(12) . 10_554 ?
O3 Ni1 N3 88.33(12) . 10_554 ?
N1 Ni1 N3 90.6(2) 10_554 10_554 ?
N1 Ni1 N3 89.3(2) . 10_554 ?
O4 Ni1 N3 91.67(12) . . ?
O3 Ni1 N3 88.33(12) . . ?
N1 Ni1 N3 89.3(2) 10_554 . ?
N1 Ni1 N3 90.6(2) . . ?
N3 Ni1 N3 176.7(2) 10_554 . ?
N4 Ni2 N6 178.70(19) . 10_554 ?
N4 Ni2 O1 89.51(19) . . ?
N6 Ni2 O1 89.52(19) 10_554 . ?
N4 Ni2 O2 89.79(17) . . ?
N6 Ni2 O2 91.21(17) 10_554 . ?
O1 Ni2 O2 177.91(18) . . ?
N4 Ni2 N2 90.30(18) . . ?
N6 Ni2 N2 88.91(19) 10_554 . ?
O1 Ni2 N2 94.15(18) . . ?
O2 Ni2 N2 87.81(17) . . ?
N4 Ni2 N5 89.31(18) . . ?
N6 Ni2 N5 91.57(18) 10_554 . ?
O1 Ni2 N5 91.20(17) . . ?
O2 Ni2 N5 86.83(16) . . ?
N2 Ni2 N5 174.63(18) . . ?
C29 Si1 C32 107.9(3) . . ?
C29 Si1 C31 110.6(3) . . ?
C32 Si1 C31 111.7(3) . . ?
C29 Si1 C34 108.2(2) . . ?
C32 Si1 C34 108.8(3) . . ?
C31 Si1 C34 109.6(3) . . ?
C18 Si2 C22 107.5(3) . . ?
C18 Si2 C19 113.0(3) . . ?
C22 Si2 C19 109.2(3) . . ?
C18 Si2 C16 108.5(3) . . ?
C22 Si2 C16 110.0(3) . . ?
C19 Si2 C16 108.5(3) . . ?
C6 Si3 C7 113.3(5) . . ?
C6 Si3 C11 109.2(4) . . ?
C7 Si3 C11 109.3(3) . . ?
C6 Si3 C4 106.9(4) . . ?
C7 Si3 C4 108.7(4) . . ?
C11 Si3 C4 109.3(3) . . ?
C1 N1 C5 117.9(6) . . ?
C1 N1 Ni1 119.9(4) . . ?
C5 N1 Ni1 122.2(4) . . ?
C8 N2 C12 118.2(5) . . ?
C8 N2 Ni2 122.1(4) . . ?
C12 N2 Ni2 119.5(4) . . ?
C17 N3 C13 117.7(5) . . ?
C17 N3 Ni1 120.8(4) . . ?
C13 N3 Ni1 121.4(4) . . ?
C25 N4 C21 117.8(5) . . ?
C25 N4 Ni2 119.9(4) . . ?
C21 N4 Ni2 122.3(4) . . ?
C30 N5 C26 117.9(5) . . ?
C30 N5 Ni2 119.9(3) . . ?
C26 N5 Ni2 122.2(4) . . ?
C37 N6 C33 118.1(5) . . ?
C37 N6 Ni2 120.5(4) . 10_554 ?
C33 N6 Ni2 121.3(4) . 10_554 ?
N1 C1 C2 122.1(6) . . ?
N1 C1 H1 119.0 . . ?
C2 C1 H1 119.0 . . ?
C3 C2 C1 119.5(6) . . ?
C3 C2 H2 120.3 . . ?
C1 C2 H2 120.3 . . ?
C2 C3 C4 120.8(7) . . ?
C2 C3 H3 119.6 . . ?
C4 C3 H3 119.6 . . ?
C5 C4 C3 115.7(6) . . ?
C5 C4 Si3 123.0(4) . . ?
C3 C4 Si3 121.3(5) . . ?
N1 C5 C4 124.0(5) . . ?
N1 C5 H5 118.0 . . ?
C4 C5 H5 118.0 . . ?
Si3 C6 H6A 109.5 . . ?
Si3 C6 H6B 109.5 . . ?
H6A C6 H6B 109.5 . . ?
Si3 C6 H6C 109.5 . . ?
H6A C6 H6C 109.5 . . ?
H6B C6 H6C 109.5 . . ?
C38 C7 Si3 112.6(9) . . ?
C38 C7 H7A 109.1 . . ?
Si3 C7 H7A 109.1 . . ?
C38 C7 H7B 109.1 . . ?
Si3 C7 H7B 109.1 . . ?
H7A C7 H7B 107.8 . . ?
N2 C8 C9 122.2(6) . . ?
N2 C8 H8 118.9 . . ?
C9 C8 H8 118.9 . . ?
C8 C9 C10 119.3(6) . . ?
C8 C9 H9 120.4 . . ?
C10 C9 H9 120.4 . . ?
C11 C10 C9 120.1(6) . . ?
C11 C10 H10 119.9 . . ?
C9 C10 H10 119.9 . . ?
C10 C11 C12 115.7(6) . . ?
C10 C11 Si3 123.4(5) . . ?
C12 C11 Si3 120.7(5) . . ?
N2 C12 C11 124.4(6) . . ?
N2 C12 H12 117.8 . . ?
C11 C12 H12 117.8 . . ?
N3 C13 C14 121.9(6) . . ?
N3 C13 H13 119.0 . . ?
C14 C13 H13 119.0 . . ?
C15 C14 C13 119.1(6) . . ?
C15 C14 H14 120.5 . . ?
C13 C14 H14 120.5 . . ?
C14 C15 C16 120.2(6) . . ?
C14 C15 H15 119.9 . . ?
C16 C15 H15 119.9 . . ?
C17 C16 C15 115.6(5) . . ?
C17 C16 Si2 121.9(5) . . ?
C15 C16 Si2 122.4(4) . . ?
N3 C17 C16 125.4(5) . . ?
N3 C17 H17 117.3 . . ?
C16 C17 H17 117.3 . . ?
Si2 C18 H18A 109.5 . . ?
Si2 C18 H18B 109.5 . . ?
H18A C18 H18B 109.5 . . ?
Si2 C18 H18C 109.5 . . ?
H18A C18 H18C 109.5 . . ?
H18B C18 H18C 109.5 . . ?
C20 C19 Si2 114.6(5) . . ?
C20 C19 H19A 108.6 . . ?
Si2 C19 H19A 108.6 . . ?
C20 C19 H19B 108.6 . . ?
Si2 C19 H19B 108.6 . . ?
H19A C19 H19B 107.6 . . ?
C19 C20 H20A 109.5 . . ?
C19 C20 H20B 109.5 . . ?
H20A C20 H20B 109.5 . . ?
C19 C20 H20C 109.5 . . ?
H20A C20 H20C 109.5 . . ?
H20B C20 H20C 109.5 . . ?
N4 C21 C22 124.3(5) . . ?
N4 C21 H21 117.9 . . ?
C22 C21 H21 117.9 . . ?
C21 C22 C23 116.0(5) . . ?
C21 C22 Si2 122.1(4) . . ?
C23 C22 Si2 122.0(4) . . ?
C24 C23 C22 119.7(5) . . ?
C24 C23 H23 120.1 . . ?
C22 C23 H23 120.1 . . ?
C23 C24 C25 119.4(5) . . ?
C23 C24 H24 120.3 . . ?
C25 C24 H24 120.3 . . ?
N4 C25 C24 122.8(5) . . ?
N4 C25 H25 118.6 . . ?
C24 C25 H25 118.6 . . ?
N5 C26 C27 122.3(5) . . ?
N5 C26 H26 118.9 . . ?
C27 C26 H26 118.9 . . ?
C26 C27 C28 118.8(5) . . ?
C26 C27 H27 120.6 . . ?
C28 C27 H27 120.6 . . ?
C27 C28 C29 120.5(5) . . ?
C27 C28 H28 119.7 . . ?
C29 C28 H28 119.7 . . ?
C28 C29 C30 115.5(5) . . ?
C28 C29 Si1 122.2(4) . . ?
C30 C29 Si1 122.1(4) . . ?
N5 C30 C29 124.9(5) . . ?
N5 C30 H30 117.6 . . ?
C29 C30 H30 117.6 . . ?
C39 C31 Si1 112.4(5) . . ?
C39 C31 H31A 109.1 . . ?
Si1 C31 H31A 109.1 . . ?
C39 C31 H31B 109.1 . . ?
Si1 C31 H31B 109.1 . . ?
H31A C31 H31B 107.9 . . ?
Si1 C32 H32A 109.5 . . ?
Si1 C32 H32B 109.5 . . ?
H32A C32 H32B 109.5 . . ?
Si1 C32 H32C 109.5 . . ?
H32A C32 H32C 109.5 . . ?
H32B C32 H32C 109.5 . . ?
N6 C33 C34 124.5(5) . . ?
N6 C33 H33 117.7 . . ?
C34 C33 H33 117.7 . . ?
C35 C34 C33 115.9(5) . . ?
C35 C34 Si1 123.2(4) . . ?
C33 C34 Si1 120.8(4) . . ?
C36 C35 C34 120.9(6) . . ?
C36 C35 H35 119.6 . . ?
C34 C35 H35 119.6 . . ?
C35 C36 C37 118.2(6) . . ?
C35 C36 H36 120.9 . . ?
C37 C36 H36 120.9 . . ?
N6 C37 C36 122.3(5) . . ?
N6 C37 H37 118.8 . . ?
C36 C37 H37 118.8 . . ?
C7 C38 H38A 109.5 . . ?
C7 C38 H38B 109.5 . . ?
H38A C38 H38B 109.5 . . ?
C7 C38 H38C 109.5 . . ?
H38A C38 H38C 109.5 . . ?
H38B C38 H38C 109.5 . . ?
C31 C39 H39A 109.5 . . ?
C31 C39 H39B 109.5 . . ?
H39A C39 H39B 109.5 . . ?
C31 C39 H39C 109.5 . . ?
H39A C39 H39C 109.5 . . ?
H39B C39 H39C 109.5 . . ?

loop_
_geom_bond_atom_site_label_1
_geom_bond_atom_site_label_2
_geom_bond_distance
_geom_bond_site_symmetry_2
_geom_bond_publ_flag
Br4 Br4 2.669(6) 6_566 ?
Ni1 O4 2.079(5) . ?
Ni1 O3 2.087(5) . ?
Ni1 N1 2.114(5) 10_554 ?
Ni1 N1 2.114(5) . ?
Ni1 N3 2.116(5) 10_554 ?
Ni1 N3 2.116(5) . ?
Ni2 N4 2.092(4) . ?
Ni2 N6 2.097(5) 10_554 ?
Ni2 O1 2.102(4) . ?
Ni2 O2 2.103(3) . ?
Ni2 N2 2.103(4) . ?
Ni2 N5 2.109(4) . ?
Si1 C29 1.866(6) . ?
Si1 C32 1.869(6) . ?
Si1 C31 1.870(6) . ?
Si1 C34 1.876(6) . ?
Si2 C18 1.863(6) . ?
Si2 C22 1.872(5) . ?
Si2 C19 1.879(7) . ?
Si2 C16 1.879(6) . ?
Si3 C6 1.864(8) . ?
Si3 C7 1.878(9) . ?
Si3 C11 1.879(7) . ?
Si3 C4 1.888(7) . ?
N1 C1 1.343(8) . ?
N1 C5 1.350(8) . ?
N2 C8 1.337(7) . ?
N2 C12 1.340(7) . ?
N3 C17 1.326(7) . ?
N3 C13 1.342(8) . ?
N4 C25 1.326(7) . ?
N4 C21 1.341(7) . ?
N5 C30 1.332(8) . ?
N5 C26 1.348(7) . ?
N6 C37 1.332(8) . ?
N6 C33 1.338(7) . ?
C1 C2 1.367(11) . ?
C1 H1 0.9500 . ?
C2 C3 1.367(11) . ?
C2 H2 0.9500 . ?
C3 C4 1.398(9) . ?
C3 H3 0.9500 . ?
C4 C5 1.390(9) . ?
C5 H5 0.9500 . ?
C6 H6A 0.9800 . ?
C6 H6B 0.9800 . ?
C6 H6C 0.9800 . ?
C7 C38 1.539(18) . ?
C7 H7A 0.9900 . ?
C7 H7B 0.9900 . ?
C8 C9 1.371(9) . ?
C8 H8 0.9500 . ?
C9 C10 1.394(11) . ?
C9 H9 0.9500 . ?
C10 C11 1.392(10) . ?
C10 H10 0.9500 . ?
C11 C12 1.402(8) . ?
C12 H12 0.9500 . ?
C13 C14 1.400(9) . ?
C13 H13 0.9500 . ?
C14 C15 1.373(10) . ?
C14 H14 0.9500 . ?
C15 C16 1.402(9) . ?
C15 H15 0.9500 . ?
C16 C17 1.398(8) . ?
C17 H17 0.9500 . ?
C18 H18A 0.9800 . ?
C18 H18B 0.9800 . ?
C18 H18C 0.9800 . ?
C19 C20 1.528(10) . ?
C19 H19A 0.9900 . ?
C19 H19B 0.9900 . ?
C20 H20A 0.9800 . ?
C20 H20B 0.9800 . ?
C20 H20C 0.9800 . ?
C21 C22 1.395(8) . ?
C21 H21 0.9500 . ?
C22 C23 1.403(8) . ?
C23 C24 1.374(9) . ?
C23 H23 0.9500 . ?
C24 C25 1.374(9) . ?
C24 H24 0.9500 . ?
C25 H25 0.9500 . ?
C26 C27 1.384(8) . ?
C26 H26 0.9500 . ?
C27 C28 1.388(10) . ?
C27 H27 0.9500 . ?
C28 C29 1.400(8) . ?
C28 H28 0.9500 . ?
C29 C30 1.403(7) . ?
C30 H30 0.9500 . ?
C31 C39 1.523(11) . ?
C31 H31A 0.9900 . ?
C31 H31B 0.9900 . ?
C32 H32A 0.9800 . ?
C32 H32B 0.9800 . ?
C32 H32C 0.9800 . ?
C33 C34 1.391(8) . ?
C33 H33 0.9500 . ?
C34 C35 1.389(9) . ?
C35 C36 1.382(9) . ?
C35 H35 0.9500 . ?
C36 C37 1.393(9) . ?
C36 H36 0.9500 . ?
C37 H37 0.9500 . ?
C38 H38A 0.9800 . ?
C38 H38B 0.9800 . ?
C38 H38C 0.9800 . ?
C39 H39A 0.9800 . ?
C39 H39B 0.9800 . ?
C39 H39C 0.9800 . ?

loop_
_geom_torsion_atom_site_label_1
_geom_torsion_atom_site_label_2
_geom_torsion_atom_site_label_3
_geom_torsion_atom_site_label_4
_geom_torsion
_geom_torsion_site_symmetry_1
_geom_torsion_site_symmetry_2
_geom_torsion_site_symmetry_3
_geom_torsion_site_symmetry_4
_geom_torsion_publ_flag
C5 N1 C1 C2 -1.9(9) . . . . ?
Ni1 N1 C1 C2 179.2(5) . . . . ?
N1 C1 C2 C3 2.5(11) . . . . ?
C1 C2 C3 C4 -2.1(12) . . . . ?
C2 C3 C4 C5 1.1(11) . . . . ?
C2 C3 C4 Si3 179.6(6) . . . . ?
C6 Si3 C4 C5 133.8(6) . . . . ?
C7 Si3 C4 C5 -103.6(6) . . . . ?
C11 Si3 C4 C5 15.6(6) . . . . ?
C6 Si3 C4 C3 -44.6(7) . . . . ?
C7 Si3 C4 C3 78.1(7) . . . . ?
C11 Si3 C4 C3 -162.7(6) . . . . ?
C1 N1 C5 C4 0.8(9) . . . . ?
Ni1 N1 C5 C4 179.7(4) . . . . ?
C3 C4 C5 N1 -0.5(9) . . . . ?
Si3 C4 C5 N1 -178.9(4) . . . . ?
C6 Si3 C7 C38 65.5(11) . . . . ?
C11 Si3 C7 C38 -172.4(10) . . . . ?
C4 Si3 C7 C38 -53.2(11) . . . . ?
C12 N2 C8 C9 -1.7(9) . . . . ?
Ni2 N2 C8 C9 173.5(5) . . . . ?
N2 C8 C9 C10 1.3(11) . . . . ?
C8 C9 C10 C11 0.3(11) . . . . ?
C9 C10 C11 C12 -1.4(10) . . . . ?
C9 C10 C11 Si3 173.7(6) . . . . ?
C6 Si3 C11 C10 -22.5(7) . . . . ?
C7 Si3 C11 C10 -146.9(6) . . . . ?
C4 Si3 C11 C10 94.2(6) . . . . ?
C6 Si3 C11 C12 152.5(6) . . . . ?
C7 Si3 C11 C12 28.0(6) . . . . ?
C4 Si3 C11 C12 -90.8(5) . . . . ?
C8 N2 C12 C11 0.5(9) . . . . ?
Ni2 N2 C12 C11 -174.9(5) . . . . ?
C10 C11 C12 N2 1.1(9) . . . . ?
Si3 C11 C12 N2 -174.2(5) . . . . ?
C17 N3 C13 C14 -3.5(9) . . . . ?
Ni1 N3 C13 C14 173.1(5) . . . . ?
N3 C13 C14 C15 2.7(11) . . . . ?
C13 C14 C15 C16 1.0(10) . . . . ?
C14 C15 C16 C17 -3.5(9) . . . . ?
C14 C15 C16 Si2 172.7(5) . . . . ?
C18 Si2 C16 C17 151.6(5) . . . . ?
C22 Si2 C16 C17 -91.0(5) . . . . ?
C19 Si2 C16 C17 28.4(5) . . . . ?
C18 Si2 C16 C15 -24.3(6) . . . . ?
C22 Si2 C16 C15 93.1(5) . . . . ?
C19 Si2 C16 C15 -147.5(5) . . . . ?
C13 N3 C17 C16 0.7(9) . . . . ?
Ni1 N3 C17 C16 -175.9(4) . . . . ?
C15 C16 C17 N3 2.7(9) . . . . ?
Si2 C16 C17 N3 -173.4(4) . . . . ?
C18 Si2 C19 C20 70.8(6) . . . . ?
C22 Si2 C19 C20 -48.9(5) . . . . ?
C16 Si2 C19 C20 -168.8(5) . . . . ?
C25 N4 C21 C22 -0.2(8) . . . . ?
Ni2 N4 C21 C22 179.9(4) . . . . ?
N4 C21 C22 C23 0.4(9) . . . . ?
N4 C21 C22 Si2 -179.4(4) . . . . ?
C18 Si2 C22 C21 134.4(5) . . . . ?
C19 Si2 C22 C21 -102.6(5) . . . . ?
C16 Si2 C22 C21 16.4(6) . . . . ?
C18 Si2 C22 C23 -45.4(6) . . . . ?
C19 Si2 C22 C23 77.6(6) . . . . ?
C16 Si2 C22 C23 -163.4(5) . . . . ?
C21 C22 C23 C24 0.2(9) . . . . ?
Si2 C22 C23 C24 180.0(5) . . . . ?
C22 C23 C24 C25 -0.9(11) . . . . ?
C21 N4 C25 C24 -0.5(9) . . . . ?
Ni2 N4 C25 C24 179.4(5) . . . . ?
C23 C24 C25 N4 1.1(11) . . . . ?
C30 N5 C26 C27 -3.3(8) . . . . ?
Ni2 N5 C26 C27 173.2(4) . . . . ?
N5 C26 C27 C28 3.1(9) . . . . ?
C26 C27 C28 C29 0.0(9) . . . . ?
C27 C28 C29 C30 -2.4(8) . . . . ?
C27 C28 C29 Si1 174.1(5) . . . . ?
C32 Si1 C29 C28 -31.8(5) . . . . ?
C31 Si1 C29 C28 -154.3(5) . . . . ?
C34 Si1 C29 C28 85.7(5) . . . . ?
C32 Si1 C29 C30 144.4(5) . . . . ?
C31 Si1 C29 C30 21.9(5) . . . . ?
C34 Si1 C29 C30 -98.1(5) . . . . ?
C26 N5 C30 C29 0.7(8) . . . . ?
Ni2 N5 C30 C29 -175.9(4) . . . . ?
C28 C29 C30 N5 2.1(8) . . . . ?
Si1 C29 C30 N5 -174.3(4) . . . . ?
C29 Si1 C31 C39 -171.4(5) . . . . ?
C32 Si1 C31 C39 68.4(6) . . . . ?
C34 Si1 C31 C39 -52.2(6) . . . . ?
C37 N6 C33 C34 -0.7(8) . . . . ?
Ni2 N6 C33 C34 -177.8(4) 10_554 . . . ?
N6 C33 C34 C35 0.5(8) . . . . ?
N6 C33 C34 Si1 -178.0(4) . . . . ?
C29 Si1 C34 C35 -160.9(5) . . . . ?
C32 Si1 C34 C35 -44.0(6) . . . . ?
C31 Si1 C34 C35 78.4(6) . . . . ?
C29 Si1 C34 C33 17.4(5) . . . . ?
C32 Si1 C34 C33 134.4(5) . . . . ?
C31 Si1 C34 C33 -103.2(5) . . . . ?
C33 C34 C35 C36 0.9(9) . . . . ?
Si1 C34 C35 C36 179.4(5) . . . . ?
C34 C35 C36 C37 -1.9(10) . . . . ?
C33 N6 C37 C36 -0.4(9) . . . . ?
Ni2 N6 C37 C36 176.7(5) 10_554 . . . ?
C35 C36 C37 N6 1.7(10) . . . . ?
